data_4135120
loop_
_publ_author_name
'Kwon, Yubin M.'
'Lee, Yuri'
'Evenson, Garrett E.'
'Jackson, Timothy A.'
'Wang, Dong'

_publ_section_title
;
 Crystal Structure and C-H Bond Cleaving Reactivity of a Mononuclear
 Co<sup>IV</sup>-dinitrate Complex.
;
_journal_name_full 'Journal of the American Chemical Society'
_journal_paper_doi 10.1021/jacs.0c04368
_journal_year 2020
_chemical_formula_moiety 'C27 H33 Co N4 O3, 0.5(C H2 Cl2)'
_chemical_formula_sum 'C27.5 H34 Cl Co N4 O3'
_chemical_formula_weight 562.96
_space_group_crystal_system monoclinic
_space_group_IT_number 15
_space_group_name_Hall '-C 2yc'
_space_group_name_H-M_alt 'C 1 2/c 1'
_atom_sites_solution_hydrogens geom
_atom_sites_solution_primary dual
_audit_creation_date 2020-02-28
_audit_creation_method
;
Olex2 1.2
(compiled 2018.05.29 svn.r3508 for OlexSys, GUI svn.r5506)
;
_cell_angle_alpha 90
_cell_angle_beta 116.4340(10)
_cell_angle_gamma 90
_cell_formula_units_Z 16
_cell_length_a 36.2527(18)
_cell_length_b 10.9071(5)
_cell_length_c 30.0533(15)
_cell_measurement_reflns_used 9560
_cell_measurement_temperature 100
_cell_measurement_theta_max 25.308
_cell_measurement_theta_min 2.605
_cell_volume 10641.0(9)
_computing_cell_refinement 'SAINT V8.38A (BRUKER-AXS, 2016)'
_computing_data_collection 'APEX3 (Bruker-AXS, 2016)'
_computing_data_reduction 'SAINT V8.38A (BRUKER-AXS, 2016)'
_computing_molecular_graphics 'Olex2 (Dolomanov et al., 2009)'
_computing_publication_material 'Olex2 (Dolomanov et al., 2009)'
_computing_structure_refinement 'ShelXL (Sheldrick, 2015)'
_computing_structure_solution 'ShelXT (Sheldrick, 2015)'
_diffrn_ambient_temperature 100
_diffrn_detector 'Bruker Photon-100 area detector'
_diffrn_detector_area_resol_mean 10.5
_diffrn_detector_type 'CMOS area detector'
_diffrn_measured_fraction_theta_full 0.999
_diffrn_measured_fraction_theta_max 0.997
_diffrn_measurement_device 'Fixed Chi Three-Circle Diffractometer'
_diffrn_measurement_device_type 'Bruker D8 VENTURE Duo'
_diffrn_measurement_method '\w and \f scans'
_diffrn_radiation_monochromator 'TRIUMPH graphite'
_diffrn_radiation_probe x-ray
_diffrn_radiation_type MoK\a
_diffrn_radiation_wavelength 0.71073
_diffrn_reflns_av_R_equivalents 0.0737
_diffrn_reflns_av_unetI/netI 0.0330
_diffrn_reflns_Laue_measured_fraction_full 0.999
_diffrn_reflns_Laue_measured_fraction_max 0.997
_diffrn_reflns_limit_h_max 43
_diffrn_reflns_limit_h_min -43
_diffrn_reflns_limit_k_max 13
_diffrn_reflns_limit_k_min -13
_diffrn_reflns_limit_l_max 36
_diffrn_reflns_limit_l_min -36
_diffrn_reflns_number 153636
_diffrn_reflns_point_group_measured_fraction_full 0.999
_diffrn_reflns_point_group_measured_fraction_max 0.997
_diffrn_reflns_theta_full 25.242
_diffrn_reflns_theta_max 25.441
_diffrn_reflns_theta_min 2.510
_diffrn_source 'sealed tube'
_diffrn_source_type fine-focus
_diffrn_standards_number 0
_exptl_absorpt_coefficient_mu 0.782
_exptl_absorpt_correction_T_max 0.6937
_exptl_absorpt_correction_T_min 0.6213
_exptl_absorpt_correction_type multi-scan
_exptl_absorpt_process_details
'SADABS-2016/2 (Bruker,2016/2) was used for absorption correction. wR2(int) was 0.0619 before and 0.0567 after correction. The Ratio of minimum to maximum transmission is 0.8956. The \l/2 correction factor is Not present.'
_exptl_crystal_colour black
_exptl_crystal_density_diffrn 1.406
_exptl_crystal_description plate
_exptl_crystal_F_000 4720
_exptl_crystal_size_max 0.27
_exptl_crystal_size_mid 0.11
_exptl_crystal_size_min 0.02
_refine_diff_density_max 0.775
_refine_diff_density_min -0.960
_refine_diff_density_rms 0.084
_refine_ls_extinction_method none
_refine_ls_goodness_of_fit_ref 1.087
_refine_ls_hydrogen_treatment constr
_refine_ls_matrix_type full
_refine_ls_number_parameters 674
_refine_ls_number_reflns 9826
_refine_ls_number_restraints 0
_refine_ls_restrained_S_all 1.087
_refine_ls_R_factor_all 0.0689
_refine_ls_R_factor_gt 0.0463
_refine_ls_shift/su_max 0.001
_refine_ls_shift/su_mean 0.000
_refine_ls_structure_factor_coef Fsqd
_refine_ls_weighting_details 'w=1/[\s^2^(Fo^2^)+(0.0510P)^2^+40.1313P] where P=(Fo^2^+2Fc^2^)/3'
_refine_ls_weighting_scheme calc
_refine_ls_wR_factor_gt 0.1099
_refine_ls_wR_factor_ref 0.1201
_reflns_Friedel_coverage 0.000
_reflns_number_gt 7624
_reflns_number_total 9826
_reflns_threshold_expression 'I > 2\s(I)'
_cod_data_source_file ja0c04368_si_004.cif
_cod_data_source_block umt_dw66
_cod_depositor_comments
;
The following automatic conversions were performed:

data item '_diffrn_radiation_probe' value 'X-ray' was changed to
'x-ray' in accordance with the
/home/data/users/saulius/crontab/automatic-downloads/rss-feeds/ACS/lib/dictionaries/cif_core.dic
dictionary named 'cif_core.dic' version 2.4.2 last updated on
2011-04-26.

Automatic conversion script
Id: cif_fix_values 7556 2019-12-06 15:28:31Z antanas 
;
_cod_original_formula_sum 'C27.50 H34 Cl Co N4 O3'
_cod_database_code 4135120
_shelx_shelxl_version_number 2018/3
_shelx_space_group_comment
;
The symmetry employed for this shelxl refinement is uniquely defined
by the following loop, which should always be used as a source of
symmetry information in preference to the above space-group names.
They are only intended as comments.
;
_shelx_estimated_absorpt_t_max 0.985
_shelx_estimated_absorpt_t_min 0.817
_olex2_refinement_description
;
1. Fixed Uiso
 At 1.2 times of:
  All C(H) groups, All C(H,H) groups
 At 1.5 times of:
  All C(H,H,H) groups
2.a Secondary CH2 refined with riding coordinates:
 C1C(H1CA,H1CB)
2.b Aromatic/amide H refined with riding coordinates:
 C2B(H2B), C3B(H3B), C4B(H4B), C11B(H11B), C12B(H12B), C13B(H13B), C22B(H22B),
 C23B(H23B), C24B(H24B), C2A(H2A), C3A(H3A), C4A(H4A), C11A(H11A), C12A(H12A),
 C13A(H13A), C22A(H22A), C23A(H23A), C24A(H24A)
2.c Idealised Me refined as rotating group:
 C7B(H7BA,H7BB,H7BC), C8B(H8BA,H8BB,H8BC), C15B(H15A,H15B,H15C), C16B(H16A,
 H16B,H16C), C18B(H18A,H18B,H18C), C19B(H19A,H19B,H19C), C26B(H26A,H26B,H26C),
 C27B(H27A,H27B,H27C), C7A(H7AA,H7AB,H7AC), C8A(H8AA,H8AB,H8AC), C15A(H15D,H15E,
 H15F), C16A(H16D,H16E,H16F), C18A(H18D,H18E,H18F), C19A(H19D,H19E,H19F),
 C26A(H26D,H26E,H26F), C27A(H27D,H27E,H27F)
;
_olex2_submission_special_instructions 'No special instructions were received'

loop_
_space_group_symop_operation_xyz
'x, y, z'
'-x, y, -z+1/2'
'x+1/2, y+1/2, z'
'-x+1/2, y+1/2, -z+1/2'
'-x, -y, -z'
'x, -y, z-1/2'
'-x+1/2, -y+1/2, -z'
'x+1/2, -y+1/2, z-1/2'

loop_
_atom_site_label
_atom_site_type_symbol
_atom_site_fract_x
_atom_site_fract_y
_atom_site_fract_z
_atom_site_U_iso_or_equiv
_atom_site_adp_type
_atom_site_occupancy
_atom_site_site_symmetry_order
_atom_site_calc_flag
_atom_site_refinement_flags_posn
_atom_site_refinement_flags_adp
_atom_site_refinement_flags_occupancy
_atom_site_disorder_assembly
_atom_site_disorder_group
Co1B Co 0.38124(2) 0.45179(4) 0.30852(2) 0.01492(11) Uani 1 1 d . . . . .
O1B O 0.37268(7) 0.6212(2) 0.31985(8) 0.0185(5) Uani 1 1 d . . . . .
O2B O 0.39973(8) 0.7871(2) 0.36078(10) 0.0331(6) Uani 1 1 d . . . . .
O3B O 0.43852(7) 0.6288(2) 0.36975(9) 0.0262(6) Uani 1 1 d . . . . .
N1B N 0.38563(8) 0.2911(3) 0.29481(9) 0.0175(6) Uani 1 1 d . . . . .
N2B N 0.38707(8) 0.4819(2) 0.25350(9) 0.0158(6) Uani 1 1 d . . . . .
N3B N 0.37406(8) 0.3947(3) 0.35998(9) 0.0179(6) Uani 1 1 d . . . . .
N4B N 0.40469(8) 0.6805(3) 0.35098(10) 0.0200(6) Uani 1 1 d . . . . .
C1B C 0.38562(10) 0.2061(3) 0.32725(12) 0.0205(7) Uani 1 1 d . . . . .
C2B C 0.39325(11) 0.0851(3) 0.32083(13) 0.0257(8) Uani 1 1 d . . . . .
H2B H 0.394510 0.024403 0.344132 0.031 Uiso 1 1 calc R . . . .
C3B C 0.39904(11) 0.0539(3) 0.27965(13) 0.0257(8) Uani 1 1 d . . . . .
H3B H 0.404557 -0.028872 0.274822 0.031 Uiso 1 1 calc R . . . .
C4B C 0.39685(10) 0.1423(3) 0.24551(12) 0.0219(7) Uani 1 1 d . . . . .
H4B H 0.399604 0.120437 0.216535 0.026 Uiso 1 1 calc R . . . .
C5B C 0.39060(9) 0.2630(3) 0.25438(11) 0.0175(7) Uani 1 1 d . . . . .
C6B C 0.37279(10) 0.2577(3) 0.36495(12) 0.0202(7) Uani 1 1 d . . . . .
C7B C 0.40094(11) 0.2107(3) 0.41739(12) 0.0251(8) Uani 1 1 d . . . . .
H7BA H 0.429729 0.227647 0.425200 0.038 Uiso 1 1 calc GR . . . .
H7BB H 0.397085 0.122137 0.418889 0.038 Uiso 1 1 calc GR . . . .
H7BC H 0.393979 0.252313 0.441558 0.038 Uiso 1 1 calc GR . . . .
C8B C 0.32850(11) 0.2145(3) 0.34963(13) 0.0261(8) Uani 1 1 d . . . . .
H8BA H 0.318450 0.249800 0.372191 0.039 Uiso 1 1 calc GR . . . .
H8BB H 0.327965 0.124844 0.351352 0.039 Uiso 1 1 calc GR . . . .
H8BC H 0.310787 0.241279 0.315565 0.039 Uiso 1 1 calc GR . . . .
C9B C 0.36378(10) 0.4699(3) 0.39225(12) 0.0182(7) Uani 1 1 d . . . . .
C10B C 0.32320(10) 0.5144(3) 0.37525(12) 0.0225(8) Uani 1 1 d . . . . .
C11B C 0.31446(11) 0.5935(3) 0.40564(13) 0.0254(8) Uani 1 1 d . . . . .
H11B H 0.287117 0.622956 0.394577 0.030 Uiso 1 1 calc R . . . .
C12B C 0.34475(11) 0.6308(3) 0.45184(12) 0.0243(8) Uani 1 1 d . . . . .
H12B H 0.338233 0.684353 0.472258 0.029 Uiso 1 1 calc R . . . .
C13B C 0.38422(11) 0.5885(3) 0.46723(12) 0.0222(7) Uani 1 1 d . . . . .
H13B H 0.405049 0.613792 0.498629 0.027 Uiso 1 1 calc R . . . .
C14B C 0.39461(10) 0.5097(3) 0.43826(12) 0.0200(7) Uani 1 1 d . . . . .
C15B C 0.28904(11) 0.4846(4) 0.32476(13) 0.0309(9) Uani 1 1 d . . . . .
H15A H 0.300730 0.468601 0.301540 0.046 Uiso 1 1 calc GR . . . .
H15B H 0.269968 0.554090 0.312748 0.046 Uiso 1 1 calc GR . . . .
H15C H 0.274182 0.411769 0.327131 0.046 Uiso 1 1 calc GR . . . .
C16B C 0.43920(10) 0.4740(3) 0.45704(13) 0.0264(8) Uani 1 1 d . . . . .
H16A H 0.447218 0.419780 0.485852 0.040 Uiso 1 1 calc GR . . . .
H16B H 0.456386 0.547890 0.466780 0.040 Uiso 1 1 calc GR . . . .
H16C H 0.442998 0.431265 0.430696 0.040 Uiso 1 1 calc GR . . . .
C17B C 0.38613(10) 0.3732(3) 0.22194(11) 0.0174(7) Uani 1 1 d . . . . .
C18B C 0.41947(10) 0.3737(3) 0.20374(12) 0.0219(7) Uani 1 1 d . . . . .
H18A H 0.418549 0.451557 0.187026 0.033 Uiso 1 1 calc GR . . . .
H18B H 0.414591 0.305835 0.180395 0.033 Uiso 1 1 calc GR . . . .
H18C H 0.446603 0.363880 0.232171 0.033 Uiso 1 1 calc GR . . . .
C19B C 0.34411(10) 0.3668(3) 0.17597(12) 0.0229(8) Uani 1 1 d . . . . .
H19A H 0.322122 0.365798 0.186510 0.034 Uiso 1 1 calc GR . . . .
H19B H 0.342643 0.291903 0.157219 0.034 Uiso 1 1 calc GR . . . .
H19C H 0.340747 0.438471 0.154857 0.034 Uiso 1 1 calc GR . . . .
C20B C 0.38872(10) 0.6002(3) 0.23395(11) 0.0164(7) Uani 1 1 d . . . . .
C21B C 0.42766(10) 0.6505(3) 0.24437(12) 0.0204(7) Uani 1 1 d . . . . .
C22B C 0.42895(12) 0.7621(3) 0.22293(13) 0.0268(8) Uani 1 1 d . . . . .
H22B H 0.454860 0.794973 0.228242 0.032 Uiso 1 1 calc R . . . .
C23B C 0.39348(13) 0.8266(3) 0.19405(13) 0.0306(9) Uani 1 1 d . . . . .
H23B H 0.394797 0.900967 0.178356 0.037 Uiso 1 1 calc R . . . .
C24B C 0.35597(12) 0.7811(3) 0.18835(12) 0.0277(8) Uani 1 1 d . . . . .
H24B H 0.331804 0.828519 0.170750 0.033 Uiso 1 1 calc R . . . .
C25B C 0.35258(11) 0.6683(3) 0.20754(12) 0.0214(7) Uani 1 1 d . . . . .
C26B C 0.46694(10) 0.5889(3) 0.27965(13) 0.0246(8) Uani 1 1 d . . . . .
H26A H 0.462854 0.549497 0.306423 0.037 Uiso 1 1 calc GR . . . .
H26B H 0.488905 0.650217 0.293814 0.037 Uiso 1 1 calc GR . . . .
H26C H 0.474668 0.526951 0.261721 0.037 Uiso 1 1 calc GR . . . .
C27B C 0.31056(10) 0.6254(4) 0.20013(13) 0.0277(8) Uani 1 1 d . . . . .
H27A H 0.295678 0.589933 0.166848 0.041 Uiso 1 1 calc GR . . . .
H27B H 0.294999 0.695162 0.203585 0.041 Uiso 1 1 calc GR . . . .
H27C H 0.313770 0.563226 0.225140 0.041 Uiso 1 1 calc GR . . . .
Co1A Co 0.61032(2) 0.95350(4) 0.44100(2) 0.01068(11) Uani 1 1 d . . . . .
O1A O 0.62401(6) 1.12441(19) 0.45427(7) 0.0145(5) Uani 1 1 d . . . . .
O2A O 0.63028(7) 1.2987(2) 0.42410(9) 0.0244(5) Uani 1 1 d . . . . .
O3A O 0.61991(7) 1.1336(2) 0.37963(8) 0.0200(5) Uani 1 1 d . . . . .
N1A N 0.59709(7) 0.7913(2) 0.43287(9) 0.0126(5) Uani 1 1 d . . . . .
N2A N 0.66246(7) 0.9022(2) 0.46756(9) 0.0124(5) Uani 1 1 d . . . . .
N3A N 0.55593(7) 0.9784(2) 0.41557(9) 0.0118(5) Uani 1 1 d . . . . .
N4A N 0.62465(7) 1.1875(2) 0.41822(10) 0.0154(6) Uani 1 1 d . . . . .
C1A C 0.62729(9) 0.7087(3) 0.44527(11) 0.0135(6) Uani 1 1 d . . . . .
C2A C 0.61810(10) 0.5857(3) 0.43608(12) 0.0196(7) Uani 1 1 d . . . . .
H2A H 0.639339 0.526699 0.443749 0.023 Uiso 1 1 calc R . . . .
C3A C 0.57699(10) 0.5505(3) 0.41534(12) 0.0215(7) Uani 1 1 d . . . . .
H3A H 0.569820 0.466478 0.408250 0.026 Uiso 1 1 calc R . . . .
C4A C 0.54649(10) 0.6374(3) 0.40498(12) 0.0190(7) Uani 1 1 d . . . . .
H4A H 0.518442 0.613273 0.392031 0.023 Uiso 1 1 calc R . . . .
C5A C 0.55713(9) 0.7593(3) 0.41361(11) 0.0147(7) Uani 1 1 d . . . . .
C6A C 0.66975(9) 0.7660(3) 0.47123(11) 0.0133(6) Uani 1 1 d . . . . .
C7A C 0.69662(10) 0.7241(3) 0.44633(12) 0.0168(7) Uani 1 1 d . . . . .
H7AA H 0.682332 0.741637 0.410646 0.025 Uiso 1 1 calc GR . . . .
H7AB H 0.701717 0.635744 0.451389 0.025 Uiso 1 1 calc GR . . . .
H7AC H 0.722928 0.768110 0.461087 0.025 Uiso 1 1 calc GR . . . .
C8A C 0.68923(9) 0.7229(3) 0.52575(11) 0.0172(7) Uani 1 1 d . . . . .
H8AA H 0.714858 0.768152 0.544768 0.026 Uiso 1 1 calc GR . . . .
H8AB H 0.695213 0.634983 0.527188 0.026 Uiso 1 1 calc GR . . . .
H8AC H 0.670020 0.738188 0.539966 0.026 Uiso 1 1 calc GR . . . .
C9A C 0.69844(9) 0.9784(3) 0.49126(11) 0.0128(6) Uani 1 1 d . . . . .
C10A C 0.70975(9) 1.0220(3) 0.53952(12) 0.0162(7) Uani 1 1 d . . . . .
C11A C 0.74601(10) 1.0898(3) 0.56339(12) 0.0201(7) Uani 1 1 d . . . . .
H11A H 0.754331 1.116986 0.596517 0.024 Uiso 1 1 calc R . . . .
C12A C 0.76987(10) 1.1180(3) 0.53984(13) 0.0207(7) Uani 1 1 d . . . . .
H12A H 0.795172 1.160604 0.557046 0.025 Uiso 1 1 calc R . . . .
C13A C 0.75665(9) 1.0837(3) 0.49095(12) 0.0184(7) Uani 1 1 d . . . . .
H13A H 0.772397 1.107318 0.474184 0.022 Uiso 1 1 calc R . . . .
C14A C 0.72097(9) 1.0156(3) 0.46555(12) 0.0146(7) Uani 1 1 d . . . . .
C15A C 0.68323(11) 1.0039(3) 0.56605(12) 0.0235(8) Uani 1 1 d . . . . .
H15D H 0.670553 1.082183 0.567589 0.035 Uiso 1 1 calc GR . . . .
H15E H 0.700298 0.974108 0.599834 0.035 Uiso 1 1 calc GR . . . .
H15F H 0.661619 0.943820 0.547932 0.035 Uiso 1 1 calc GR . . . .
C16A C 0.70668(10) 0.9915(3) 0.41109(12) 0.0188(7) Uani 1 1 d . . . . .
H16D H 0.724802 0.930767 0.406867 0.028 Uiso 1 1 calc GR . . . .
H16E H 0.707503 1.067882 0.394409 0.028 Uiso 1 1 calc GR . . . .
H16F H 0.678407 0.959969 0.396502 0.028 Uiso 1 1 calc GR . . . .
C17A C 0.52896(9) 0.8678(3) 0.40538(11) 0.0146(6) Uani 1 1 d . . . . .
C18A C 0.49350(9) 0.8656(3) 0.35287(11) 0.0186(7) Uani 1 1 d . . . . .
H18D H 0.476772 0.939816 0.347405 0.028 Uiso 1 1 calc GR . . . .
H18E H 0.476340 0.793181 0.348966 0.028 Uiso 1 1 calc GR . . . .
H18F H 0.504651 0.862544 0.328578 0.028 Uiso 1 1 calc GR . . . .
C19A C 0.51048(10) 0.8597(3) 0.44277(12) 0.0211(7) Uani 1 1 d . . . . .
H19D H 0.532810 0.855110 0.476642 0.032 Uiso 1 1 calc GR . . . .
H19E H 0.493223 0.786305 0.435799 0.032 Uiso 1 1 calc GR . . . .
H19F H 0.493704 0.932702 0.439570 0.032 Uiso 1 1 calc GR . . . .
C20A C 0.53619(9) 1.0953(3) 0.40767(11) 0.0131(6) Uani 1 1 d . . . . .
C21A C 0.51958(9) 1.1504(3) 0.36028(11) 0.0160(7) Uani 1 1 d . . . . .
C22A C 0.49933(10) 1.2616(3) 0.35331(13) 0.0213(7) Uani 1 1 d . . . . .
H22A H 0.487523 1.297900 0.321229 0.026 Uiso 1 1 calc R . . . .
C23A C 0.49591(10) 1.3207(3) 0.39170(14) 0.0240(8) Uani 1 1 d . . . . .
H23A H 0.480981 1.395326 0.385935 0.029 Uiso 1 1 calc R . . . .
C24A C 0.51449(10) 1.2701(3) 0.43892(13) 0.0217(7) Uani 1 1 d . . . . .
H24A H 0.512930 1.312310 0.465678 0.026 Uiso 1 1 calc R . . . .
C25A C 0.53543(9) 1.1586(3) 0.44805(12) 0.0176(7) Uani 1 1 d . . . . .
C26A C 0.52350(10) 1.0944(3) 0.31661(11) 0.0204(7) Uani 1 1 d . . . . .
H26D H 0.544501 1.029876 0.328440 0.031 Uiso 1 1 calc GR . . . .
H26E H 0.531560 1.157934 0.299578 0.031 Uiso 1 1 calc GR . . . .
H26F H 0.496992 1.059115 0.293470 0.031 Uiso 1 1 calc GR . . . .
C27A C 0.55798(10) 1.1138(3) 0.50053(12) 0.0229(8) Uani 1 1 d . . . . .
H27D H 0.541085 1.052910 0.507007 0.034 Uiso 1 1 calc GR . . . .
H27E H 0.563514 1.183012 0.523425 0.034 Uiso 1 1 calc GR . . . .
H27F H 0.584088 1.076260 0.505479 0.034 Uiso 1 1 calc GR . . . .
Cl1C Cl 0.30817(3) 0.91520(11) 0.26937(4) 0.0510(3) Uani 1 1 d . . . . .
Cl2C Cl 0.25040(4) 0.81383(13) 0.30228(4) 0.0562(3) Uani 1 1 d . . . . .
C1C C 0.30148(13) 0.8110(5) 0.30928(17) 0.0491(12) Uani 1 1 d . . . . .
H1CA H 0.320754 0.831328 0.344074 0.059 Uiso 1 1 calc R . . . .
H1CB H 0.308087 0.727372 0.302206 0.059 Uiso 1 1 calc R . . . .

loop_
_atom_site_aniso_label
_atom_site_aniso_U_11
_atom_site_aniso_U_22
_atom_site_aniso_U_33
_atom_site_aniso_U_23
_atom_site_aniso_U_13
_atom_site_aniso_U_12
Co1B 0.0183(2) 0.0165(2) 0.0120(2) -0.00102(17) 0.00858(18) -0.00120(18)
O1B 0.0193(12) 0.0194(13) 0.0168(11) -0.0025(9) 0.0079(10) -0.0009(9)
O2B 0.0331(15) 0.0191(14) 0.0431(16) -0.0082(12) 0.0135(12) -0.0002(11)
O3B 0.0171(12) 0.0237(14) 0.0343(14) -0.0009(11) 0.0082(11) -0.0015(10)
N1B 0.0191(14) 0.0201(15) 0.0139(13) 0.0002(11) 0.0079(11) -0.0011(12)
N2B 0.0165(13) 0.0183(15) 0.0125(13) -0.0015(11) 0.0062(11) -0.0014(11)
N3B 0.0198(14) 0.0204(15) 0.0150(13) -0.0001(11) 0.0091(11) -0.0012(12)
N4B 0.0206(15) 0.0177(16) 0.0233(15) 0.0004(12) 0.0113(12) -0.0012(12)
C1B 0.0208(17) 0.0217(19) 0.0170(16) 0.0011(14) 0.0067(14) -0.0023(14)
C2B 0.032(2) 0.0194(18) 0.0248(18) 0.0009(15) 0.0123(16) -0.0009(15)
C3B 0.0281(19) 0.0188(19) 0.0267(19) -0.0011(15) 0.0091(15) 0.0030(15)
C4B 0.0239(18) 0.0228(19) 0.0193(17) -0.0046(14) 0.0097(14) -0.0006(15)
C5B 0.0157(16) 0.0211(18) 0.0143(16) -0.0020(13) 0.0055(13) -0.0011(13)
C6B 0.0251(18) 0.0208(18) 0.0154(16) 0.0007(14) 0.0094(14) -0.0027(14)
C7B 0.033(2) 0.0232(19) 0.0192(17) 0.0028(15) 0.0114(15) -0.0011(16)
C8B 0.032(2) 0.028(2) 0.0214(18) -0.0015(15) 0.0139(16) -0.0081(16)
C9B 0.0224(17) 0.0194(18) 0.0166(16) -0.0003(14) 0.0122(14) -0.0046(14)
C10B 0.0222(18) 0.029(2) 0.0188(17) -0.0011(15) 0.0119(14) -0.0023(15)
C11B 0.0209(18) 0.032(2) 0.031(2) 0.0018(16) 0.0182(16) 0.0026(16)
C12B 0.031(2) 0.028(2) 0.0207(18) -0.0037(15) 0.0178(16) -0.0022(16)
C13B 0.0270(19) 0.0267(19) 0.0138(16) -0.0011(14) 0.0100(14) -0.0051(15)
C14B 0.0246(18) 0.0219(18) 0.0155(16) 0.0018(14) 0.0106(14) -0.0038(14)
C15B 0.0212(18) 0.041(2) 0.026(2) -0.0073(17) 0.0074(15) 0.0010(17)
C16B 0.0235(18) 0.032(2) 0.0207(18) -0.0026(15) 0.0074(15) -0.0004(16)
C17B 0.0196(16) 0.0183(17) 0.0149(16) -0.0039(13) 0.0084(13) -0.0006(13)
C18B 0.0250(18) 0.025(2) 0.0186(17) -0.0034(14) 0.0124(15) 0.0004(15)
C19B 0.0233(18) 0.028(2) 0.0166(17) -0.0050(15) 0.0081(14) -0.0009(15)
C20B 0.0248(17) 0.0168(17) 0.0084(15) -0.0014(13) 0.0080(13) -0.0006(14)
C21B 0.0268(18) 0.0205(18) 0.0176(16) -0.0038(14) 0.0133(14) -0.0044(15)
C22B 0.037(2) 0.026(2) 0.0233(19) -0.0064(15) 0.0186(17) -0.0123(17)
C23B 0.055(3) 0.0185(19) 0.0191(18) 0.0004(15) 0.0177(18) -0.0033(18)
C24B 0.038(2) 0.024(2) 0.0145(17) 0.0013(15) 0.0056(15) 0.0068(17)
C25B 0.0283(19) 0.0225(19) 0.0121(16) -0.0029(14) 0.0079(14) 0.0012(15)
C26B 0.0205(17) 0.030(2) 0.0274(19) -0.0064(16) 0.0139(15) -0.0046(15)
C27B 0.0228(18) 0.031(2) 0.0226(18) 0.0005(16) 0.0040(15) 0.0070(16)
Co1A 0.0082(2) 0.0106(2) 0.0129(2) 0.00108(16) 0.00427(16) 0.00052(16)
O1A 0.0179(11) 0.0117(11) 0.0150(11) 0.0018(9) 0.0085(9) 0.0002(9)
O2A 0.0306(14) 0.0118(13) 0.0318(14) 0.0006(10) 0.0149(11) -0.0036(10)
O3A 0.0273(13) 0.0193(12) 0.0157(12) 0.0008(10) 0.0115(10) 0.0017(10)
N1A 0.0122(12) 0.0123(13) 0.0126(13) 0.0010(10) 0.0047(10) -0.0003(10)
N2A 0.0118(13) 0.0122(13) 0.0129(13) 0.0012(10) 0.0052(10) 0.0002(10)
N3A 0.0093(12) 0.0123(14) 0.0141(13) -0.0004(10) 0.0053(10) -0.0015(10)
N4A 0.0101(13) 0.0143(15) 0.0202(14) 0.0037(12) 0.0054(11) 0.0009(11)
C1A 0.0164(15) 0.0115(16) 0.0135(15) 0.0030(12) 0.0073(13) 0.0020(13)
C2A 0.0195(17) 0.0151(17) 0.0224(17) 0.0032(14) 0.0078(14) 0.0024(13)
C3A 0.0229(18) 0.0126(17) 0.0247(18) 0.0013(14) 0.0067(14) -0.0026(14)
C4A 0.0161(16) 0.0191(18) 0.0187(17) 0.0020(14) 0.0049(13) -0.0050(14)
C5A 0.0121(15) 0.0184(17) 0.0126(15) 0.0020(13) 0.0047(12) -0.0013(13)
C6A 0.0121(15) 0.0112(16) 0.0169(16) 0.0014(12) 0.0068(12) -0.0001(12)
C7A 0.0179(16) 0.0131(16) 0.0193(16) 0.0032(13) 0.0081(13) 0.0043(13)
C8A 0.0141(15) 0.0188(17) 0.0179(16) 0.0039(13) 0.0065(13) 0.0020(13)
C9A 0.0093(14) 0.0111(16) 0.0156(15) 0.0046(12) 0.0035(12) 0.0023(12)
C10A 0.0169(16) 0.0129(17) 0.0177(16) 0.0033(13) 0.0068(13) 0.0020(13)
C11A 0.0191(17) 0.0163(17) 0.0169(16) -0.0008(14) 0.0008(13) -0.0001(14)
C12A 0.0124(16) 0.0135(17) 0.0298(19) 0.0007(14) 0.0037(14) -0.0027(13)
C13A 0.0125(16) 0.0160(17) 0.0290(18) 0.0056(14) 0.0113(14) 0.0005(13)
C14A 0.0159(16) 0.0084(16) 0.0212(17) 0.0037(12) 0.0097(13) 0.0052(12)
C15A 0.0285(19) 0.0257(19) 0.0177(17) -0.0029(15) 0.0116(15) -0.0045(16)
C16A 0.0189(16) 0.0217(18) 0.0190(17) 0.0036(14) 0.0112(14) 0.0004(14)
C17A 0.0129(15) 0.0144(16) 0.0163(16) 0.0011(13) 0.0063(13) -0.0007(13)
C18A 0.0128(15) 0.0186(17) 0.0176(16) 0.0016(14) 0.0007(13) -0.0005(13)
C19A 0.0183(17) 0.0234(19) 0.0265(18) -0.0004(15) 0.0144(15) -0.0029(14)
C20A 0.0059(14) 0.0145(16) 0.0191(16) -0.0008(13) 0.0058(12) -0.0008(12)
C21A 0.0097(15) 0.0169(17) 0.0182(16) -0.0004(13) 0.0034(13) -0.0025(13)
C22A 0.0153(16) 0.0191(18) 0.0255(18) 0.0071(14) 0.0054(14) 0.0002(14)
C23A 0.0156(17) 0.0138(17) 0.040(2) 0.0007(15) 0.0099(15) 0.0006(14)
C24A 0.0178(17) 0.0216(19) 0.0282(19) -0.0086(15) 0.0124(15) -0.0020(14)
C25A 0.0116(15) 0.0208(18) 0.0214(17) -0.0007(14) 0.0081(13) -0.0017(13)
C26A 0.0190(17) 0.0245(18) 0.0147(16) 0.0041(14) 0.0048(13) -0.0014(14)
C27A 0.0226(18) 0.031(2) 0.0182(17) -0.0027(15) 0.0115(14) 0.0018(15)
Cl1C 0.0378(6) 0.0474(7) 0.0545(7) 0.0028(5) 0.0086(5) -0.0045(5)
Cl2C 0.0404(6) 0.0811(9) 0.0509(7) 0.0114(6) 0.0238(5) 0.0242(6)
C1C 0.036(2) 0.060(3) 0.050(3) 0.008(2) 0.019(2) 0.019(2)

loop_
_atom_type_symbol
_atom_type_description
_atom_type_scat_dispersion_real
_atom_type_scat_dispersion_imag
_atom_type_scat_source
C C 0.0033 0.0016 'International Tables Vol C Tables 4.2.6.8 and 6.1.1.4'
H H 0.0000 0.0000 'International Tables Vol C Tables 4.2.6.8 and 6.1.1.4'
Cl Cl 0.1484 0.1585 'International Tables Vol C Tables 4.2.6.8 and 6.1.1.4'
Co Co 0.3494 0.9721 'International Tables Vol C Tables 4.2.6.8 and 6.1.1.4'
N N 0.0061 0.0033 'International Tables Vol C Tables 4.2.6.8 and 6.1.1.4'
O O 0.0106 0.0060 'International Tables Vol C Tables 4.2.6.8 and 6.1.1.4'

loop_
_geom_angle_atom_site_label_1
_geom_angle_atom_site_label_2
_geom_angle_atom_site_label_3
_geom_angle
_geom_angle_site_symmetry_1
_geom_angle_site_symmetry_3
_geom_angle_publ_flag
N1B Co1B O1B 176.11(11) . . ?
N2B Co1B O1B 94.67(11) . . ?
N2B Co1B N1B 84.80(12) . . ?
N2B Co1B N3B 170.09(13) . . ?
N3B Co1B O1B 94.82(11) . . ?
N3B Co1B N1B 85.53(12) . . ?
N4B O1B Co1B 116.33(19) . . ?
C1B N1B Co1B 118.1(2) . . ?
C5B N1B Co1B 119.1(2) . . ?
C5B N1B C1B 122.8(3) . . ?
C17B N2B Co1B 117.2(2) . . ?
C20B N2B Co1B 126.1(2) . . ?
C20B N2B C17B 116.4(2) . . ?
C6B N3B Co1B 117.0(2) . . ?
C9B N3B Co1B 124.3(2) . . ?
C9B N3B C6B 118.1(3) . . ?
O2B N4B O1B 117.7(3) . . ?
O2B N4B O3B 122.9(3) . . ?
O3B N4B O1B 119.4(3) . . ?
N1B C1B C2B 119.6(3) . . ?
N1B C1B C6B 112.7(3) . . ?
C2B C1B C6B 127.5(3) . . ?
C1B C2B C3B 118.6(3) . . ?
C4B C3B C2B 120.6(3) . . ?
C5B C4B C3B 118.7(3) . . ?
N1B C5B C4B 119.6(3) . . ?
N1B C5B C17B 112.5(3) . . ?
C4B C5B C17B 127.8(3) . . ?
N3B C6B C1B 105.2(3) . . ?
N3B C6B C7B 113.5(3) . . ?
N3B C6B C8B 110.5(3) . . ?
C1B C6B C7B 111.0(3) . . ?
C1B C6B C8B 106.9(3) . . ?
C8B C6B C7B 109.5(3) . . ?
C10B C9B N3B 119.5(3) . . ?
C14B C9B N3B 120.5(3) . . ?
C14B C9B C10B 119.7(3) . . ?
C9B C10B C15B 123.2(3) . . ?
C11B C10B C9B 118.7(3) . . ?
C11B C10B C15B 118.0(3) . . ?
C10B C11B C12B 121.7(3) . . ?
C13B C12B C11B 118.6(3) . . ?
C12B C13B C14B 122.0(3) . . ?
C9B C14B C16B 122.7(3) . . ?
C13B C14B C9B 119.3(3) . . ?
C13B C14B C16B 118.0(3) . . ?
N2B C17B C5B 104.7(2) . . ?
N2B C17B C18B 114.9(3) . . ?
N2B C17B C19B 109.7(3) . . ?
C5B C17B C18B 111.0(3) . . ?
C5B C17B C19B 108.8(3) . . ?
C18B C17B C19B 107.6(3) . . ?
C21B C20B N2B 118.6(3) . . ?
C25B C20B N2B 120.7(3) . . ?
C25B C20B C21B 120.6(3) . . ?
C20B C21B C26B 121.5(3) . . ?
C22B C21B C20B 118.3(3) . . ?
C22B C21B C26B 120.1(3) . . ?
C23B C22B C21B 121.6(3) . . ?
C22B C23B C24B 118.9(3) . . ?
C23B C24B C25B 122.0(3) . . ?
C20B C25B C27B 123.0(3) . . ?
C24B C25B C20B 118.1(3) . . ?
C24B C25B C27B 118.9(3) . . ?
N1A Co1A O1A 175.67(10) . . ?
N2A Co1A O1A 94.98(10) . . ?
N2A Co1A N1A 85.35(11) . . ?
N2A Co1A N3A 170.20(12) . . ?
N3A Co1A O1A 94.31(10) . . ?
N3A Co1A N1A 85.16(11) . . ?
N4A O1A Co1A 116.19(18) . . ?
C1A N1A Co1A 118.9(2) . . ?
C1A N1A C5A 122.4(3) . . ?
C5A N1A Co1A 118.6(2) . . ?
C6A N2A Co1A 117.32(19) . . ?
C9A N2A Co1A 126.0(2) . . ?
C9A N2A C6A 116.3(2) . . ?
C17A N3A Co1A 117.44(19) . . ?
C20A N3A Co1A 125.52(19) . . ?
C20A N3A C17A 116.9(2) . . ?
O2A N4A O1A 117.9(3) . . ?
O2A N4A O3A 123.1(3) . . ?
O3A N4A O1A 118.9(2) . . ?
N1A C1A C2A 120.3(3) . . ?
N1A C1A C6A 112.5(3) . . ?
C2A C1A C6A 127.1(3) . . ?
C1A C2A C3A 118.3(3) . . ?
C4A C3A C2A 120.1(3) . . ?
C5A C4A C3A 119.4(3) . . ?
N1A C5A C4A 119.3(3) . . ?
N1A C5A C17A 112.8(3) . . ?
C4A C5A C17A 127.9(3) . . ?
N2A C6A C1A 105.4(2) . . ?
N2A C6A C7A 112.7(2) . . ?
N2A C6A C8A 111.2(2) . . ?
C1A C6A C7A 110.1(3) . . ?
C1A C6A C8A 107.5(2) . . ?
C7A C6A C8A 109.7(2) . . ?
C10A C9A N2A 119.4(3) . . ?
C10A C9A C14A 119.6(3) . . ?
C14A C9A N2A 120.9(3) . . ?
C9A C10A C15A 122.6(3) . . ?
C11A C10A C9A 119.1(3) . . ?
C11A C10A C15A 118.2(3) . . ?
C12A C11A C10A 121.2(3) . . ?
C11A C12A C13A 119.2(3) . . ?
C12A C13A C14A 121.9(3) . . ?
C9A C14A C16A 122.9(3) . . ?
C13A C14A C9A 118.5(3) . . ?
C13A C14A C16A 118.5(3) . . ?
N3A C17A C5A 105.4(2) . . ?
N3A C17A C18A 113.4(2) . . ?
N3A C17A C19A 110.6(3) . . ?
C5A C17A C18A 110.7(3) . . ?
C5A C17A C19A 108.5(3) . . ?
C18A C17A C19A 108.2(3) . . ?
C21A C20A N3A 120.3(3) . . ?
C25A C20A N3A 119.7(3) . . ?
C25A C20A C21A 119.9(3) . . ?
C20A C21A C26A 122.8(3) . . ?
C22A C21A C20A 119.0(3) . . ?
C22A C21A C26A 118.1(3) . . ?
C23A C22A C21A 121.6(3) . . ?
C22A C23A C24A 119.2(3) . . ?
C23A C24A C25A 121.5(3) . . ?
C20A C25A C27A 122.5(3) . . ?
C24A C25A C20A 118.4(3) . . ?
C24A C25A C27A 119.0(3) . . ?
Cl1C C1C Cl2C 111.4(2) . . ?

loop_
_geom_bond_atom_site_label_1
_geom_bond_atom_site_label_2
_geom_bond_distance
_geom_bond_site_symmetry_2
_geom_bond_publ_flag
Co1B O1B 1.929(2) . ?
Co1B N1B 1.823(3) . ?
Co1B N2B 1.789(3) . ?
Co1B N3B 1.790(3) . ?
O1B N4B 1.294(3) . ?
O2B N4B 1.232(4) . ?
O3B N4B 1.235(3) . ?
N1B C1B 1.346(4) . ?
N1B C5B 1.341(4) . ?
N2B C17B 1.509(4) . ?
N2B C20B 1.430(4) . ?
N3B C6B 1.504(4) . ?
N3B C9B 1.440(4) . ?
C1B C2B 1.379(5) . ?
C1B C6B 1.512(5) . ?
C2B C3B 1.386(5) . ?
C3B C4B 1.384(5) . ?
C4B C5B 1.381(5) . ?
C5B C17B 1.511(5) . ?
C6B C7B 1.535(4) . ?
C6B C8B 1.534(5) . ?
C9B C10B 1.411(5) . ?
C9B C14B 1.405(5) . ?
C10B C11B 1.392(5) . ?
C10B C15B 1.506(5) . ?
C11B C12B 1.393(5) . ?
C12B C13B 1.373(5) . ?
C13B C14B 1.389(5) . ?
C14B C16B 1.507(5) . ?
C17B C18B 1.533(4) . ?
C17B C19B 1.537(4) . ?
C20B C21B 1.413(5) . ?
C20B C25B 1.404(5) . ?
C21B C22B 1.388(5) . ?
C21B C26B 1.503(5) . ?
C22B C23B 1.381(5) . ?
C23B C24B 1.385(5) . ?
C24B C25B 1.386(5) . ?
C25B C27B 1.513(5) . ?
Co1A O1A 1.925(2) . ?
Co1A N1A 1.820(3) . ?
Co1A N2A 1.783(2) . ?
Co1A N3A 1.790(2) . ?
O1A N4A 1.293(3) . ?
O2A N4A 1.229(3) . ?
O3A N4A 1.242(3) . ?
N1A C1A 1.337(4) . ?
N1A C5A 1.345(4) . ?
N2A C6A 1.504(4) . ?
N2A C9A 1.439(4) . ?
N3A C17A 1.496(4) . ?
N3A C20A 1.429(4) . ?
C1A C2A 1.379(5) . ?
C1A C6A 1.517(4) . ?
C2A C3A 1.390(5) . ?
C3A C4A 1.383(5) . ?
C4A C5A 1.376(5) . ?
C5A C17A 1.510(4) . ?
C6A C7A 1.539(4) . ?
C6A C8A 1.541(4) . ?
C9A C10A 1.403(4) . ?
C9A C14A 1.411(4) . ?
C10A C11A 1.396(5) . ?
C10A C15A 1.511(4) . ?
C11A C12A 1.374(5) . ?
C12A C13A 1.379(5) . ?
C13A C14A 1.389(4) . ?
C14A C16A 1.504(4) . ?
C17A C18A 1.529(4) . ?
C17A C19A 1.546(4) . ?
C20A C21A 1.410(4) . ?
C20A C25A 1.407(4) . ?
C21A C22A 1.384(5) . ?
C21A C26A 1.511(5) . ?
C22A C23A 1.375(5) . ?
C23A C24A 1.386(5) . ?
C24A C25A 1.395(5) . ?
C25A C27A 1.499(5) . ?
Cl1C C1C 1.746(5) . ?
Cl2C C1C 1.768(4) . ?
